data_1542476
loop_
_publ_author_name
'Bui, Thi Yen Hang'
'Nguyen Thi Thanh, Chi'
'Van Meervelt, Luc'

_publ_section_title
;
 <i>trans</i>-Dichlorido{3,4-dimethoxy-2-[(2,3-\h)-prop-2-en-1-yl]benzene}(pyridine-\k<i>N</i>)platinum(II)
;
_journal_coeditor_code SU4003
_journal_issue 1
_journal_name_full IUCrData
_journal_page_first x152176
_journal_paper_doi 10.1107/S2414314615021768
_journal_volume 1
_journal_year 2016
_chemical_formula_iupac '[Pt Cl2 (C5 H5 N) (C11 H14 O2)]'
_chemical_formula_moiety 'C16 H19 Cl2 N O2 Pt'
_chemical_formula_sum 'C16 H19 Cl2 N O2 Pt'
_chemical_formula_weight 523.31
_chemical_name_systematic
<i>trans</i>-Dichlorido{3,4-dimethoxy-2-[(2,3-\h)-prop-2-en-1-yl]benzene}(pyridine-\k<i>N</i>)platinum(II)
_space_group_crystal_system monoclinic
_space_group_IT_number 14
_space_group_name_Hall '-P 2yn'
_space_group_name_H-M_alt 'P 1 21/n 1'
_symmetry_space_group_name_Hall '-P 2yn'
_symmetry_space_group_name_H-M 'P 1 21/n 1'
_atom_sites_solution_hydrogens geom
_atom_sites_solution_primary direct
_atom_sites_solution_secondary difmap
_audit_creation_method
;
Olex2 1.2
(compiled 2015.09.30 svn.r3233 for OlexSys, GUI svn.r5103)
;
_cell_angle_alpha 90
_cell_angle_beta 108.013(3)
_cell_angle_gamma 90
_cell_formula_units_Z 4
_cell_length_a 15.1282(5)
_cell_length_b 7.25666(17)
_cell_length_c 16.3038(5)
_cell_measurement_reflns_used 4267
_cell_measurement_temperature 95(2)
_cell_measurement_theta_max 28.9780
_cell_measurement_theta_min 3.0960
_cell_volume 1702.11(9)
_computing_cell_refinement
;
CrysAlisPro (Agilent, 2012)
;
_computing_data_collection
;
CrysAlisPro (Agilent, 2012)
;
_computing_data_reduction
;
CrysAlisPro (Agilent, 2012)
;
_computing_molecular_graphics
;
<i>OLEX2</i> (Dolomanov <i>et al.</i>,  2009)
;
_computing_publication_material
;
<i>OLEX2</i> (Dolomanov <i>et al.</i>,  2009)
;
_computing_structure_refinement
;
SHELXL-2014 (Sheldrick, 2015)
;
_computing_structure_solution
;
SHELXS-2014 (Sheldrick, 2008)
;
_diffrn_ambient_temperature 95.15
_diffrn_measured_fraction_theta_full 0.999
_diffrn_measured_fraction_theta_max 0.999
_diffrn_measurement_device_type
;
Agilent SuperNova (single source at offset,
 Eos CCD detector) diffractometer
;
_diffrn_measurement_method '\w scans'
_diffrn_radiation_monochromator graphite
_diffrn_radiation_type MoK\a
_diffrn_radiation_wavelength 0.71073
_diffrn_reflns_av_R_equivalents 0.0233
_diffrn_reflns_limit_h_max 14
_diffrn_reflns_limit_h_min -18
_diffrn_reflns_limit_k_max 9
_diffrn_reflns_limit_k_min -8
_diffrn_reflns_limit_l_max 20
_diffrn_reflns_limit_l_min -13
_diffrn_reflns_number 6822
_diffrn_reflns_theta_full 25.242
_diffrn_reflns_theta_max 26.371
_diffrn_reflns_theta_min 2.627
_exptl_absorpt_coefficient_mu 8.563
_exptl_absorpt_correction_T_max 1.00000
_exptl_absorpt_correction_T_min 0.77127
_exptl_absorpt_correction_type gaussian
_exptl_absorpt_process_details
;
(CrysAlisPro; Agilent, 2012)
;
_exptl_crystal_colour yellow
_exptl_crystal_density_diffrn 2.042
_exptl_crystal_description block
_exptl_crystal_F_000 1000
_exptl_crystal_size_max 0.24
_exptl_crystal_size_mid 0.19
_exptl_crystal_size_min 0.14
_refine_diff_density_max 1.132
_refine_diff_density_min -1.006
_refine_ls_extinction_method none
_refine_ls_goodness_of_fit_ref 1.110
_refine_ls_hydrogen_treatment constr
_refine_ls_matrix_type full
_refine_ls_number_parameters 229
_refine_ls_number_reflns 3459
_refine_ls_number_restraints 219
_refine_ls_restrained_S_all 1.082
_refine_ls_R_factor_all 0.0285
_refine_ls_R_factor_gt 0.0242
_refine_ls_shift/su_max 0.001
_refine_ls_shift/su_mean 0.000
_refine_ls_structure_factor_coef Fsqd
_refine_ls_weighting_details 'w=1/[\s^2^(Fo^2^)+(0.0139P)^2^+1.1858P] where P=(Fo^2^+2Fc^2^)/3'
_refine_ls_weighting_scheme calc
_refine_ls_wR_factor_gt 0.0485
_refine_ls_wR_factor_ref 0.0511
_reflns_number_gt 3165
_reflns_number_total 3459
_reflns_threshold_expression 'I > 2\s(I)'
_cod_data_source_file su4003sup1.cif
_cod_data_source_block I
_cod_depositor_comments 'Adding full bibliography for 1542476.cif.'
_cod_database_code 1542476
_cod_database_fobs_code 1542476
_shelx_space_group_comment
;
The symmetry employed for this shelxl refinement is uniquely defined
by the following loop, which should always be used as a source of
symmetry information in preference to the above space-group names.
They are only intended as comments.
;

loop_
_space_group_symop_operation_xyz
'x, y, z'
'-x+1/2, y+1/2, -z+1/2'
'-x, -y, -z'
'x-1/2, -y-1/2, z-1/2'

loop_
_atom_site_type_symbol
_atom_site_label
_atom_site_fract_x
_atom_site_fract_y
_atom_site_fract_z
_atom_site_U_iso_or_equiv
_atom_site_adp_type
_atom_site_calc_flag
_atom_site_occupancy
_atom_site_disorder_assembly
_atom_site_disorder_group
Pt Pt1A 0.23303(17) 0.9480(4) 0.06520(17) 0.0122(5) Uani d 0.59(4) A 1
Cl Cl2A 0.3517(9) 1.1609(16) 0.0976(9) 0.0165(12) Uani d 0.59(4) A 1
Cl Cl3A 0.1127(6) 0.7382(17) 0.0436(8) 0.0171(12) Uani d 0.59(4) A 1
Pt Pt1B 0.2283(4) 0.9392(8) 0.0651(3) 0.0269(9) Uani d 0.41(4) A 2
Cl Cl2B 0.3413(14) 1.155(3) 0.0861(15) 0.031(3) Uani d 0.41(4) A 2
Cl Cl3B 0.1121(11) 0.724(3) 0.0542(15) 0.036(3) Uani d 0.41(4) A 2
N N4 0.3057(2) 0.8103(4) 0.1768(2) 0.0176(7) Uani d 1 . .
C C5 0.3352(3) 0.9011(6) 0.2524(3) 0.0208(9) Uani d 1 . .
H H5 0.3197 1.0276 0.2543 0.025 Uiso calc 1 . .
C C6 0.3873(3) 0.8148(6) 0.3270(3) 0.0241(10) Uani d 1 . .
H H6 0.4063 0.8804 0.3800 0.029 Uiso calc 1 . .
C C7 0.4116(3) 0.6320(6) 0.3240(3) 0.0265(10) Uani d 1 . .
H H7 0.4475 0.5703 0.3748 0.032 Uiso calc 1 . .
C C8 0.3832(3) 0.5414(6) 0.2467(3) 0.0248(10) Uani d 1 . .
H H8 0.4002 0.4163 0.2432 0.030 Uiso calc 1 . .
C C9 0.3296(3) 0.6326(6) 0.1737(3) 0.0216(9) Uani d 1 . .
H H9 0.3093 0.5684 0.1204 0.026 Uiso calc 1 . .
C C10 0.1398(3) 1.1197(6) -0.0314(3) 0.0246(10) Uani d 1 . .
H H10A 0.0771 1.0816 -0.0425 0.030 Uiso calc 0.59(4) A 1
H H10B 0.1636 1.2196 0.0067 0.030 Uiso calc 0.59(4) A 1
H H10C 0.0771 1.0816 -0.0425 0.030 Uiso calc 0.41(4) A 2
H H10D 0.1636 1.2196 0.0067 0.030 Uiso calc 0.41(4) A 2
C C11 0.1977(3) 1.0276(6) -0.0715(3) 0.0294(10) Uani d 1 . .
H H11 0.2450 1.1096 -0.0842 0.035 Uiso calc 0.59(4) A 1
H H11A 0.2468 1.1075 -0.0824 0.035 Uiso calc 0.41(4) A 2
C C12 0.1693(3) 0.8703(7) -0.1320(3) 0.0314(11) Uani d 1 . .
H H12A 0.1402 0.9177 -0.1912 0.038 Uiso calc 1 . .
H H12B 0.1224 0.7956 -0.1160 0.038 Uiso calc 1 . .
C C13 0.2522(3) 0.7484(6) -0.1306(3) 0.0287(10) Uani d 1 . .
C C14 0.3107(3) 0.7908(6) -0.1809(3) 0.0262(10) Uani d 1 . .
H H14 0.2992 0.8986 -0.2156 0.031 Uiso calc 1 . .
C C15 0.3841(3) 0.6785(6) -0.1803(3) 0.0212(9) Uani d 1 . .
C C16 0.4019(3) 0.5190(6) -0.1278(3) 0.0198(9) Uani d 1 . .
C C17 0.3454(3) 0.4820(6) -0.0781(3) 0.0236(9) Uani d 1 . .
H H17 0.3572 0.3760 -0.0422 0.028 Uiso calc 1 . .
C C18 0.2717(3) 0.5960(6) -0.0793(3) 0.0271(10) Uani d 1 . .
H H18 0.2341 0.5676 -0.0439 0.033 Uiso calc 1 . .
O O19 0.4741(2) 0.4120(4) -0.1327(2) 0.0257(7) Uani d 1 . .
C C20 0.4890(3) 0.2442(6) -0.0832(3) 0.0275(10) Uani d 1 . .
H H20A 0.4332 0.1672 -0.1023 0.041 Uiso calc 1 . .
H H20B 0.5022 0.2738 -0.0219 0.041 Uiso calc 1 . .
H H20C 0.5418 0.1774 -0.0916 0.041 Uiso calc 1 . .
O O21 0.4432(2) 0.7041(4) -0.22853(19) 0.0261(7) Uani d 1 . .
C C22 0.4344(3) 0.8716(6) -0.2759(3) 0.0307(11) Uani d 1 . .
H H22A 0.3715 0.8804 -0.3167 0.046 Uiso calc 1 . .
H H22B 0.4799 0.8733 -0.3075 0.046 Uiso calc 1 . .
H H22C 0.4457 0.9762 -0.2359 0.046 Uiso calc 1 . .

loop_
_atom_site_aniso_label
_atom_site_aniso_U_11
_atom_site_aniso_U_22
_atom_site_aniso_U_33
_atom_site_aniso_U_12
_atom_site_aniso_U_13
_atom_site_aniso_U_23
Pt1A 0.0117(9) 0.0113(7) 0.0146(6) -0.0012(5) 0.0055(4) 0.0006(4)
Cl2A 0.0166(19) 0.015(2) 0.015(3) -0.0052(15) 0.001(2) 0.0019(16)
Cl3A 0.014(2) 0.019(2) 0.019(2) -0.0040(15) 0.0064(14) 0.0013(16)
Pt1B 0.0369(17) 0.0252(13) 0.0143(9) 0.0112(10) 0.0015(9) -0.0011(7)
Cl2B 0.036(6) 0.032(4) 0.021(5) 0.002(3) 0.002(4) 0.005(3)
Cl3B 0.043(4) 0.030(4) 0.030(6) 0.003(3) 0.003(3) -0.001(3)
N4 0.0177(17) 0.0185(16) 0.0178(17) 0.0009(14) 0.0071(13) 0.0022(13)
C5 0.019(2) 0.024(2) 0.019(2) 0.0004(18) 0.0072(16) 0.0001(17)
C6 0.023(2) 0.031(2) 0.019(2) -0.0027(19) 0.0084(17) 0.0051(18)
C7 0.018(2) 0.035(2) 0.027(2) 0.0013(19) 0.0075(18) 0.0119(19)
C8 0.021(2) 0.024(2) 0.033(2) 0.0042(18) 0.0142(19) 0.0074(18)
C9 0.020(2) 0.025(2) 0.021(2) 0.0021(18) 0.0071(17) -0.0002(17)
C10 0.026(2) 0.026(2) 0.018(2) 0.0064(19) -0.0004(17) -0.0005(18)
C11 0.038(3) 0.028(2) 0.018(2) 0.007(2) 0.0011(18) 0.0062(18)
C12 0.033(3) 0.039(3) 0.021(2) 0.005(2) 0.0056(19) 0.000(2)
C13 0.032(2) 0.035(2) 0.017(2) 0.007(2) 0.0061(18) -0.0026(19)
C14 0.032(2) 0.029(2) 0.014(2) 0.0071(19) 0.0021(17) 0.0033(18)
C15 0.020(2) 0.024(2) 0.017(2) -0.0048(17) 0.0016(16) -0.0041(17)
C16 0.017(2) 0.0201(19) 0.021(2) -0.0011(16) 0.0038(16) -0.0059(17)
C17 0.024(2) 0.028(2) 0.017(2) -0.0036(18) 0.0027(17) -0.0058(18)
C18 0.026(2) 0.037(2) 0.019(2) 0.0065(19) 0.0082(18) -0.0017(19)
O19 0.0245(16) 0.0247(15) 0.0306(18) 0.0074(13) 0.0122(14) 0.0065(14)
C20 0.032(3) 0.019(2) 0.033(3) 0.0033(19) 0.012(2) 0.0002(19)
O21 0.0265(16) 0.0245(16) 0.0274(17) -0.0024(13) 0.0083(13) 0.0021(13)
C22 0.043(3) 0.028(2) 0.019(2) -0.007(2) 0.006(2) 0.0016(19)

loop_
_atom_type_symbol
_atom_type_description
_atom_type_scat_dispersion_real
_atom_type_scat_dispersion_imag
_atom_type_scat_source
C C 0.0033 0.0016 'International Tables Vol C Tables 4.2.6.8 and 6.1.1.4'
H H 0.0000 0.0000 'International Tables Vol C Tables 4.2.6.8 and 6.1.1.4'
Cl Cl 0.1484 0.1585 'International Tables Vol C Tables 4.2.6.8 and 6.1.1.4'
N N 0.0061 0.0033 'International Tables Vol C Tables 4.2.6.8 and 6.1.1.4'
O O 0.0106 0.0060 'International Tables Vol C Tables 4.2.6.8 and 6.1.1.4'
Pt Pt -1.7033 8.3905 'International Tables Vol C Tables 4.2.6.8 and 6.1.1.4'

loop_
_geom_angle_atom_site_label_1
_geom_angle_atom_site_label_2
_geom_angle_atom_site_label_3
_geom_angle
Cl2A Pt1A Cl3A 175.4(5)
N4 Pt1A Cl2A 87.6(4)
N4 Pt1A Cl3A 89.7(3)
N4 Pt1A C10 166.24(19)
N4 Pt1A C11 156.0(2)
C10 Pt1A Cl2A 93.9(4)
C10 Pt1A Cl3A 87.9(4)
C10 Pt1A C11 37.81(17)
C11 Pt1A Cl2A 89.1(4)
C11 Pt1A Cl3A 94.9(4)
Cl2B Pt1B Cl3B 175.5(8)
N4 Pt1B Cl2B 89.1(6)
N4 Pt1B Cl3B 88.4(5)
N4 Pt1B C10 166.5(3)
N4 Pt1B C11 154.4(3)
C10 Pt1B Cl2B 87.7(7)
C10 Pt1B Cl3B 93.9(6)
C10 Pt1B C11 37.53(17)
C11 Pt1B Cl2B 82.3(7)
C11 Pt1B Cl3B 101.5(7)
C5 N4 Pt1A 120.2(3)
C5 N4 Pt1B 121.6(3)
C9 N4 Pt1A 120.4(3)
C9 N4 Pt1B 119.2(3)
C9 N4 C5 119.2(4)
N4 C5 H5 119.3
N4 C5 C6 121.5(4)
C6 C5 H5 119.3
C5 C6 H6 120.3
C5 C6 C7 119.4(4)
C7 C6 H6 120.3
C6 C7 H7 120.6
C8 C7 C6 118.9(4)
C8 C7 H7 120.6
C7 C8 H8 120.1
C7 C8 C9 119.8(4)
C9 C8 H8 120.1
N4 C9 C8 121.3(4)
N4 C9 H9 119.4
C8 C9 H9 119.4
Pt1A C10 H10A 111.1
Pt1A C10 H10B 86.2
Pt1B C10 H10C 108.6
Pt1B C10 H10D 87.9
H10A C10 H10B 120.0
H10C C10 H10D 120.0
C11 C10 Pt1A 72.9(2)
C11 C10 Pt1B 73.6(3)
C11 C10 H10A 120.0
C11 C10 H10B 120.0
C11 C10 H10C 120.0
C11 C10 H10D 120.0
Pt1A C11 H11 113.6
Pt1B C11 H11A 114.1
C10 C11 Pt1A 69.3(3)
C10 C11 Pt1B 68.9(3)
C10 C11 H11 113.6
C10 C11 H11A 114.1
C10 C11 C12 125.3(4)
C12 C11 Pt1A 113.6(3)
C12 C11 Pt1B 111.8(3)
C12 C11 H11 113.6
C12 C11 H11A 114.1
C11 C12 H12A 109.3
C11 C12 H12B 109.3
C11 C12 C13 111.6(4)
H12A C12 H12B 108.0
C13 C12 H12A 109.3
C13 C12 H12B 109.3
C14 C13 C12 121.6(4)
C18 C13 C12 119.9(4)
C18 C13 C14 118.5(4)
C13 C14 H14 119.5
C15 C14 C13 121.0(4)
C15 C14 H14 119.5
C14 C15 C16 119.4(4)
O21 C15 C14 125.6(4)
O21 C15 C16 114.9(4)
C17 C16 C15 118.7(4)
O19 C16 C15 115.9(4)
O19 C16 C17 125.4(4)
C16 C17 H17 119.3
C16 C17 C18 121.4(4)
C18 C17 H17 119.3
C13 C18 C17 120.9(4)
C13 C18 H18 119.5
C17 C18 H18 119.5
C16 O19 C20 116.0(3)
O19 C20 H20A 109.5
O19 C20 H20B 109.5
O19 C20 H20C 109.5
H20A C20 H20B 109.5
H20A C20 H20C 109.5
H20B C20 H20C 109.5
C15 O21 C22 117.2(3)
O21 C22 H22A 109.5
O21 C22 H22B 109.5
O21 C22 H22C 109.5
H22A C22 H22B 109.5
H22A C22 H22C 109.5
H22B C22 H22C 109.5

loop_
_geom_bond_atom_site_label_1
_geom_bond_atom_site_label_2
_geom_bond_distance
Pt1A Cl2A 2.303(10)
Pt1A Cl3A 2.315(9)
Pt1A N4 2.069(4)
Pt1A C10 2.156(5)
Pt1A C11 2.203(5)
Pt1B Cl2B 2.265(17)
Pt1B Cl3B 2.316(16)
Pt1B N4 2.061(5)
Pt1B C10 2.163(6)
Pt1B C11 2.225(6)
N4 C5 1.346(5)
N4 C9 1.344(5)
C5 H5 0.9500
C5 C6 1.379(6)
C6 H6 0.9500
C6 C7 1.381(6)
C7 H7 0.9500
C7 C8 1.367(6)
C8 H8 0.9500
C8 C9 1.384(6)
C9 H9 0.9500
C10 H10A 0.9500
C10 H10B 0.9500
C10 H10C 0.9500
C10 H10D 0.9500
C10 C11 1.413(6)
C11 H11 1.0000
C11 H11A 1.0000
C11 C12 1.483(6)
C12 H12A 0.9900
C12 H12B 0.9900
C12 C13 1.530(6)
C13 C14 1.414(6)
C13 C18 1.363(6)
C14 H14 0.9500
C14 C15 1.375(6)
C15 C16 1.415(6)
C15 O21 1.375(5)
C16 C17 1.373(6)
C16 O19 1.362(5)
C17 H17 0.9500
C17 C18 1.384(6)
C18 H18 0.9500
O19 C20 1.440(5)
C20 H20A 0.9800
C20 H20B 0.9800
C20 H20C 0.9800
O21 C22 1.423(5)
C22 H22A 0.9800
C22 H22B 0.9800
C22 H22C 0.9800

loop_
_geom_hbond_atom_site_label_D
_geom_hbond_atom_site_label_H
_geom_hbond_atom_site_label_A
_geom_hbond_site_symmetry_A
_geom_hbond_distance_DH
_geom_hbond_distance_HA
_geom_hbond_distance_DA
_geom_hbond_angle_DHA
C6 H6 Cl3B 2_555 0.95 2.76 3.54(2) 140
C12 H12A O21 2_554 0.99 2.57 3.397(6) 141
C12 H12B Cl3A . 0.99 2.68 3.371(13) 127
C17 H17 Cl2A 1_545 0.95 2.78 3.671(14) 156
C17 H17 Cl2B 1_545 0.95 2.70 3.59(2) 156

loop_
_geom_torsion_atom_site_label_1
_geom_torsion_atom_site_label_2
_geom_torsion_atom_site_label_3
_geom_torsion_atom_site_label_4
_geom_torsion
Pt1A N4 C5 C6 -177.1(3)
Pt1A N4 C9 C8 175.9(3)
Pt1A C10 C11 C12 104.9(4)
Pt1A C11 C12 C13 -72.6(5)
Pt1B N4 C5 C6 -179.7(3)
Pt1B N4 C9 C8 178.6(4)
Pt1B C10 C11 C12 102.4(5)
Pt1B C11 C12 C13 -74.3(5)
N4 C5 C6 C7 1.4(6)
C5 N4 C9 C8 0.4(6)
C5 C6 C7 C8 0.0(6)
C6 C7 C8 C9 -1.2(6)
C7 C8 C9 N4 1.0(6)
C9 N4 C5 C6 -1.6(6)
C10 C11 C12 C13 -153.2(4)
C11 C12 C13 C14 -84.2(5)
C11 C12 C13 C18 95.0(5)
C12 C13 C14 C15 -178.9(4)
C12 C13 C18 C17 178.9(4)
C13 C14 C15 C16 -0.7(6)
C13 C14 C15 O21 177.9(4)
C14 C13 C18 C17 -1.8(7)
C14 C15 C16 C17 -0.6(6)
C14 C15 C16 O19 178.1(4)
C14 C15 O21 C22 7.4(6)
C15 C16 C17 C18 0.7(6)
C15 C16 O19 C20 -176.6(3)
C16 C15 O21 C22 -173.9(3)
C16 C17 C18 C13 0.6(7)
C17 C16 O19 C20 2.1(6)
C18 C13 C14 C15 1.9(7)
O19 C16 C17 C18 -177.9(4)
O21 C15 C16 C17 -179.3(4)
O21 C15 C16 O19 -0.6(5)
